data_7230043
loop_
_publ_author_name
'Silva, Ra\'i G. M.'
'da Silva, Michael J. V.'
'Jacomini, Andrey P.'
'Moura, Sidnei'
'Back, Davi F.'
'Basso, Ernani A.'
'Rosa, Fernanda A.'

_publ_section_title
;
 Development of methodologies for the regioselective synthesis of four
 series of regioisomer isoxazoles from \b-enamino diketones
;
_journal_issue 9
_journal_name_full 'RSC Advances'
_journal_page_first 4773
_journal_paper_doi 10.1039/C7RA13343J
_journal_volume 8
_journal_year 2018
_chemical_formula_moiety 'C13 H10 N2 O6'
_chemical_formula_sum 'C13 H10 N2 O6'
_chemical_formula_weight 290.23
_chemical_melting_point ?
_chemical_name_common 'ethyl 2-(5-(4-nitrophenyl)isoxazol-4-yl)-2-ox'
_chemical_name_systematic
;
        ethyl 2-(5-(4-nitrophenyl)isoxazol-4-yl)-2-oxoacetate
;
_space_group_IT_number 14
_symmetry_cell_setting monoclinic
_symmetry_space_group_name_Hall '-P 2ybc'
_symmetry_space_group_name_H-M 'P 1 21/c 1'
_atom_sites_solution_hydrogens geom
_atom_sites_solution_primary direct
_atom_sites_solution_secondary difmap
_audit_conform_dict_location ftp://ftp.iucr.org/pub/cif_core.dic
_audit_conform_dict_name cif_core.dic
_audit_conform_dict_version 2.3
_audit_creation_date 2016-02-26T09:53:11-00:00
_audit_creation_method 'WinGX routine CIF_UPDATE'
_audit_update_record
;
2017-12-06 deposited with the CCDC.
2018-01-22 downloaded from the CCDC.
;
_cell_angle_alpha 90
_cell_angle_beta 106.635(3)
_cell_angle_gamma 90
_cell_formula_units_Z 4
_cell_length_a 12.6326(13)
_cell_length_b 14.5578(13)
_cell_length_c 7.3585(7)
_cell_measurement_reflns_used 9900
_cell_measurement_temperature 297(2)
_cell_measurement_theta_max 24.84
_cell_measurement_theta_min 2.918
_cell_volume 1296.6(2)
_computing_cell_refinement 'SAINT V8.34A (Bruker AXS Inc., 2013)'
_computing_data_collection 'Bruker Instrument Service v4.2.7'
_computing_data_reduction 'SAINT V8.34A (Bruker AXS Inc., 2013)'
_computing_molecular_graphics 'Diamond (version 3.2i; Crystal Impact G'
_computing_structure_refinement 'SHELXL-97 (Sheldrick, 1997)'
_computing_structure_solution 'SHELXL97 (Sheldrick, 1997)'
_diffrn_ambient_temperature 297(2)
_diffrn_detector_area_resol_mean 10.4167
_diffrn_measured_fraction_theta_full 0.997
_diffrn_measured_fraction_theta_max 0.997
_diffrn_measurement_device_type 'Bruker D8 Quest Photon 100 diffractometer'
_diffrn_measurement_method '2\% \f & \w scans'
_diffrn_radiation_monochromator 'Montel type 2-dim beam shaping X ray optics'
_diffrn_radiation_type MoK\a
_diffrn_radiation_wavelength 0.71073
_diffrn_reflns_av_R_equivalents 0.0405
_diffrn_reflns_av_unetI/netI 0.0159
_diffrn_reflns_limit_h_max 18
_diffrn_reflns_limit_h_min -18
_diffrn_reflns_limit_k_max 20
_diffrn_reflns_limit_k_min -20
_diffrn_reflns_limit_l_max 10
_diffrn_reflns_limit_l_min -10
_diffrn_reflns_number 87599
_diffrn_reflns_theta_full 30.58
_diffrn_reflns_theta_max 30.58
_diffrn_reflns_theta_min 2.19
_diffrn_source 'micro-focus tube'
_diffrn_standards_decay_% none
_diffrn_standards_interval_count none
_diffrn_standards_interval_time none
_diffrn_standards_number none
_exptl_absorpt_coefficient_mu 0.12
_exptl_absorpt_correction_T_max 0.9887
_exptl_absorpt_correction_T_min 0.9666
_exptl_absorpt_correction_type multi-scan
_exptl_absorpt_process_details
;
SADABS (version 2012/1; Bruker, 2012) was used to perform the numerical
        absorption correction based on the indexed faces of the crystal.
;
_exptl_crystal_colour yellow
_exptl_crystal_density_diffrn 1.487
_exptl_crystal_density_meas ?
_exptl_crystal_density_method 'not measured'
_exptl_crystal_description block
_exptl_crystal_F_000 600
_exptl_crystal_size_max 0.38
_exptl_crystal_size_mid 0.34
_exptl_crystal_size_min 0.24
_refine_diff_density_max 0.343
_refine_diff_density_min -0.27
_refine_diff_density_rms 0.042
_refine_ls_extinction_coef none
_refine_ls_extinction_method none
_refine_ls_goodness_of_fit_ref 0.974
_refine_ls_hydrogen_treatment constr
_refine_ls_matrix_type full
_refine_ls_number_parameters 190
_refine_ls_number_reflns 3988
_refine_ls_number_restraints 0
_refine_ls_restrained_S_all 0.974
_refine_ls_R_factor_all 0.0777
_refine_ls_R_factor_gt 0.0563
_refine_ls_shift/su_max 0
_refine_ls_shift/su_mean 0
_refine_ls_structure_factor_coef Fsqd
_refine_ls_weighting_details 'calc w=1/[\s^2^(Fo^2^)+(0.0964P)^2^+0.4367P] where P=(Fo^2^+2Fc^2^)/3'
_refine_ls_weighting_scheme calc
_refine_ls_wR_factor_gt 0.1607
_refine_ls_wR_factor_ref 0.1774
_reflns_number_gt 2971
_reflns_number_total 3988
_reflns_threshold_expression >2sigma(I)
_cod_data_source_file c7ra13343j2.cif
_cod_data_source_block p21c
_cod_depositor_comments
;
The following automatic conversions were performed:

'_chemical_melting_point' value 'none' was changed to '?' - the value
is undefined or not given.

'_exptl_crystal_density_meas' value 'none' was changed to '?' - the
value is perceived as not measured.

Automatic conversion script
Id: cif_fix_values 4973 2017-02-22 13:04:09Z antanas 
;
_cod_original_sg_symbol_Hall -P2ybc
_cod_original_sg_symbol_H-M P21/c
_cod_database_code 7230043

loop_
_symmetry_equiv_pos_as_xyz
'x, y, z'
'-x, y+1/2, -z+1/2'
'-x, -y, -z'
'x, -y-1/2, z-1/2'

loop_
_atom_site_label
_atom_site_type_symbol
_atom_site_fract_x
_atom_site_fract_y
_atom_site_fract_z
_atom_site_U_iso_or_equiv
_atom_site_adp_type
_atom_site_occupancy
_atom_site_symmetry_multiplicity
_atom_site_calc_flag
_atom_site_refinement_flags
O1 O 0.34502(10) 0.51702(9) 0.25844(16) 0.0510(3) Uani 1 1 d .
O43 O 0.69463(10) 0.78833(9) 0.5020(2) 0.0586(4) Uani 1 1 d .
O41 O 0.50967(11) 0.74539(9) 0.5829(2) 0.0589(4) Uani 1 1 d .
O42 O 0.71555(11) 0.63897(9) 0.4504(2) 0.0597(4) Uani 1 1 d .
N2 N 0.42424(13) 0.50657(11) 0.1570(2) 0.0534(4) Uani 1 1 d .
C4 C 0.47912(12) 0.61585(9) 0.38300(19) 0.0356(3) Uani 1 1 d .
C41 C 0.54340(12) 0.69231(10) 0.4862(2) 0.0380(3) Uani 1 1 d .
C42 C 0.66189(12) 0.70282(11) 0.4735(2) 0.0404(3) Uani 1 1 d .
C5 C 0.37914(12) 0.58282(10) 0.39092(19) 0.0380(3) Uani 1 1 d .
O541 O 0.11513(17) 0.67235(16) 0.9859(3) 0.0972(6) Uani 1 1 d .
C3 C 0.50124(14) 0.56463(10) 0.2325(2) 0.0424(3) Uani 1 1 d .
H3 H 0.5644 0.5723 0.1932 0.051 Uiso 1 1 calc R
C51 C 0.30289(12) 0.60068(10) 0.5044(2) 0.0392(3) Uani 1 1 d .
C53 C 0.26787(14) 0.64804(12) 0.7951(2) 0.0472(4) Uani 1 1 d .
H53 H 0.2925 0.6704 0.9185 0.057 Uiso 1 1 calc R
C52 C 0.34092(13) 0.63346(11) 0.6892(2) 0.0435(3) Uani 1 1 d .
H52 H 0.4157 0.6456 0.7419 0.052 Uiso 1 1 calc R
C54 C 0.15785(14) 0.62862(12) 0.7131(3) 0.0488(4) Uani 1 1 d .
C56 C 0.19126(14) 0.58108(14) 0.4267(3) 0.0544(4) Uani 1 1 d .
H56 H 0.1659 0.5582 0.3039 0.065 Uiso 1 1 calc R
C55 C 0.11804(15) 0.59566(15) 0.5318(3) 0.0597(5) Uani 1 1 d .
H55 H 0.0432 0.5833 0.4806 0.072 Uiso 1 1 calc R
C44 C 0.80710(16) 0.80893(17) 0.4988(4) 0.0715(6) Uani 1 1 d .
H44A H 0.8093 0.8165 0.369 0.086 Uiso 1 1 calc R
H44B H 0.856 0.7588 0.5555 0.086 Uiso 1 1 calc R
C45 C 0.84309(17) 0.89357(17) 0.6056(3) 0.0702(6) Uani 1 1 d .
H45A H 0.9172 0.9078 0.6051 0.105 Uiso 1 1 calc R
H45B H 0.8408 0.8855 0.7339 0.105 Uiso 1 1 calc R
H45C H 0.7948 0.943 0.5478 0.105 Uiso 1 1 calc R
N451 N 0.08027(15) 0.64200(14) 0.8255(3) 0.0691(5) Uani 1 1 d .
O542 O -0.01560(15) 0.6192(2) 0.7544(3) 0.1268(10) Uani 1 1 d .

loop_
_atom_site_aniso_label
_atom_site_aniso_U_11
_atom_site_aniso_U_22
_atom_site_aniso_U_33
_atom_site_aniso_U_23
_atom_site_aniso_U_13
_atom_site_aniso_U_12
O1 0.0585(7) 0.0525(7) 0.0445(6) -0.0155(5) 0.0188(5) -0.0139(5)
O43 0.0429(6) 0.0490(7) 0.0884(10) -0.0130(6) 0.0262(6) -0.0101(5)
O41 0.0592(7) 0.0524(7) 0.0769(9) -0.0295(6) 0.0385(7) -0.0145(6)
O42 0.0524(7) 0.0543(7) 0.0788(9) -0.0043(6) 0.0292(7) 0.0082(6)
N2 0.0674(9) 0.0544(8) 0.0432(7) -0.0153(6) 0.0234(7) -0.0076(7)
C4 0.0440(7) 0.0333(6) 0.0316(6) 0.0004(5) 0.0144(5) 0.0008(5)
C41 0.0418(7) 0.0361(7) 0.0386(7) -0.0023(5) 0.0156(6) -0.0008(5)
C42 0.0409(7) 0.0436(8) 0.0380(7) -0.0007(6) 0.0133(6) -0.0004(6)
C5 0.0449(7) 0.0381(7) 0.0305(6) -0.0022(5) 0.0097(5) -0.0030(5)
O541 0.1023(13) 0.1234(16) 0.0885(13) -0.0226(12) 0.0634(11) -0.0091(12)
C3 0.0550(8) 0.0408(7) 0.0348(7) -0.0032(6) 0.0182(6) 0.0011(6)
C51 0.0415(7) 0.0400(7) 0.0370(7) 0.0017(5) 0.0129(6) -0.0022(6)
C53 0.0528(9) 0.0506(9) 0.0417(8) -0.0017(7) 0.0191(7) 0.0003(7)
C52 0.0416(7) 0.0498(8) 0.0401(7) -0.0022(6) 0.0132(6) -0.0043(6)
C54 0.0478(8) 0.0524(9) 0.0526(9) 0.0098(7) 0.0247(7) 0.0074(7)
C56 0.0454(8) 0.0743(12) 0.0414(8) -0.0032(8) 0.0091(7) -0.0084(8)
C55 0.0385(8) 0.0839(13) 0.0557(10) 0.0048(9) 0.0118(7) -0.0023(8)
C44 0.0508(10) 0.0809(14) 0.0933(16) -0.0235(12) 0.0375(11) -0.0225(10)
C45 0.0523(10) 0.0870(15) 0.0711(13) -0.0065(11) 0.0171(9) -0.0253(10)
N451 0.0604(10) 0.0848(13) 0.0736(12) 0.0110(10) 0.0374(9) 0.0138(9)
O542 0.0539(10) 0.228(3) 0.1113(16) -0.0132(17) 0.0445(11) 0.0031(13)

loop_
_atom_type_symbol
_atom_type_description
_atom_type_scat_dispersion_real
_atom_type_scat_dispersion_imag
_atom_type_scat_source
C C 0.0033 0.0016 'International Tables Vol C Tables 4.2.6.8 and 6.1.1.4'
H H 0 0 'International Tables Vol C Tables 4.2.6.8 and 6.1.1.4'
N N 0.0061 0.0033 'International Tables Vol C Tables 4.2.6.8 and 6.1.1.4'
O O 0.0106 0.006 'International Tables Vol C Tables 4.2.6.8 and 6.1.1.4'

loop_
_geom_angle_atom_site_label_1
_geom_angle_atom_site_label_2
_geom_angle_atom_site_label_3
_geom_angle
C5 O1 N2 109.25(12)
C42 O43 C44 117.20(15)
C3 N2 O1 105.20(12)
C5 C4 C3 103.75(13)
C5 C4 C41 129.04(13)
C3 C4 C41 126.86(13)
O41 C41 C4 123.92(14)
O41 C41 C42 119.15(13)
C4 C41 C42 116.90(12)
O42 C42 O43 126.75(15)
O42 C42 C41 122.42(14)
O43 C42 C41 110.73(13)
O1 C5 C4 109.10(13)
O1 C5 C51 114.32(13)
C4 C5 C51 136.58(13)
N2 C3 C4 112.69(15)
C56 C51 C52 119.89(14)
C56 C51 C5 118.87(14)
C52 C51 C5 121.20(13)
C54 C53 C52 118.29(15)
C53 C52 C51 120.25(15)
C55 C54 C53 122.81(16)
C55 C54 N451 118.54(17)
C53 C54 N451 118.65(17)
C55 C56 C51 120.03(16)
C54 C55 C56 118.74(16)
O43 C44 C45 108.60(17)
O542 N451 O541 123.6(2)
O542 N451 C54 117.6(2)
O541 N451 C54 118.72(19)

loop_
_geom_bond_atom_site_label_1
_geom_bond_atom_site_label_2
_geom_bond_distance
O1 C5 1.3466(18)
O1 N2 1.4177(19)
O43 C42 1.310(2)
O43 C44 1.459(2)
O41 C41 1.2078(18)
O42 C42 1.1908(19)
N2 C3 1.288(2)
C4 C5 1.368(2)
C4 C3 1.428(2)
C4 C41 1.457(2)
C41 C42 1.534(2)
C5 C51 1.467(2)
O541 N451 1.218(3)
C51 C56 1.391(2)
C51 C52 1.391(2)
C53 C54 1.377(2)
C53 C52 1.384(2)
C54 C55 1.370(3)
C54 N451 1.465(2)
C56 C55 1.382(3)
C44 C45 1.462(3)
N451 O542 1.220(3)
